data_8105721
loop_
_publ_author_name
'Hong, Dong-Feng'
'Li, Meng-Fei'
'Chu, Tian-Tian'

_publ_section_title
;
 Crystal structure of catena-poly[aqua-bis[\m
 2-6-(1H-imidazol-1-yl)nicotinato-\k2 N,O]copper(II)], C18H14N6O5Cu
;
_journal_issue 3
_journal_name_full 'Zeitschrift f\"ur Kristallographie - New Crystal Structures'
_journal_page_first 453
_journal_page_last 454
_journal_paper_doi 10.1515/ncrs-2022-0059
_journal_volume 237
_journal_year 2022
_chemical_formula_moiety '0.5(C36 H28 Cu2 N12 O10)'
_chemical_formula_sum 'C18 H14 Cu N6 O5'
_chemical_formula_weight 457.89
_space_group_crystal_system monoclinic
_space_group_IT_number 15
_space_group_name_Hall '-C 2yc'
_space_group_name_H-M_alt 'C 1 2/c 1'
_atom_sites_solution_hydrogens mixed
_atom_sites_solution_primary dual
_cell_angle_alpha 90
_cell_angle_beta 105.074(3)
_cell_angle_gamma 90
_cell_formula_units_Z 4
_cell_length_a 14.1337(5)
_cell_length_b 5.8568(2)
_cell_length_c 21.2295(6)
_cell_measurement_reflns_used 3288
_cell_measurement_temperature 293
_cell_measurement_theta_max 27.5950
_cell_measurement_theta_min 3.9890
_cell_volume 1696.87(10)
_computing_cell_refinement 'CrysAlisPro 1.171.38.41r (Rigaku OD, 2015)'
_computing_data_collection 'CrysAlisPro 1.171.38.41r (Rigaku OD, 2015)'
_computing_data_reduction 'CrysAlisPro 1.171.38.41r (Rigaku OD, 2015)'
_computing_molecular_graphics 'Olex2 (Dolomanov et al., 2009)'
_computing_publication_material 'Olex2 (Dolomanov et al., 2009)'
_computing_structure_refinement 'ShelXL (Sheldrick, 2015)'
_computing_structure_solution 'ShelXT (Sheldrick, 2015)'
_diffrn_ambient_temperature 293
_diffrn_detector 'CCD plate'
_diffrn_detector_area_resol_mean 8.0584
_diffrn_detector_type EosS2
_diffrn_measured_fraction_theta_full 0.993
_diffrn_measured_fraction_theta_max 0.993
_diffrn_measurement_details
;
List of Runs (angles in degrees, time in seconds):

  # Type    Start    End  Width  t~exp~   \w     \q     \k     \f   Frames
--------------------------------------------------------------------------
  1  \w    -13.00  81.00   1.00    5.00    --   13.55  77.00 -30.00   94
  2  \w    -56.00  83.00   1.00    5.00    --   13.55   0.00 120.00  139
  3  \w    -31.00  21.00   1.00    5.00    --  -12.53  38.00   0.00   52
;
_diffrn_measurement_device 'four-circle diffractometer'
_diffrn_measurement_device_type 'SuperNova, Single source at offset, EosS2'
_diffrn_measurement_method '\w scans'
_diffrn_orient_matrix_type 'CrysAlisPro convention (1999,Acta A55,543-557)'
_diffrn_orient_matrix_UB_11 -0.0342012000
_diffrn_orient_matrix_UB_12 -0.0367039000
_diffrn_orient_matrix_UB_13 0.0170943000
_diffrn_orient_matrix_UB_21 -0.0321962000
_diffrn_orient_matrix_UB_22 -0.0366268000
_diffrn_orient_matrix_UB_23 -0.0297902000
_diffrn_orient_matrix_UB_31 0.0222564000
_diffrn_orient_matrix_UB_32 -0.1094373000
_diffrn_orient_matrix_UB_33 0.0042246000
_diffrn_radiation_monochromator mirror
_diffrn_radiation_probe x-ray
_diffrn_radiation_type MoK\a
_diffrn_radiation_wavelength 0.71073
_diffrn_reflns_av_R_equivalents 0.0153
_diffrn_reflns_av_unetI/netI 0.0177
_diffrn_reflns_Laue_measured_fraction_full 0.993
_diffrn_reflns_Laue_measured_fraction_max 0.993
_diffrn_reflns_limit_h_max 16
_diffrn_reflns_limit_h_min -12
_diffrn_reflns_limit_k_max 6
_diffrn_reflns_limit_k_min -6
_diffrn_reflns_limit_l_max 25
_diffrn_reflns_limit_l_min -25
_diffrn_reflns_number 4567
_diffrn_reflns_point_group_measured_fraction_full 0.993
_diffrn_reflns_point_group_measured_fraction_max 0.993
_diffrn_reflns_theta_full 24.999
_diffrn_reflns_theta_max 24.999
_diffrn_reflns_theta_min 3.786
_diffrn_source 'micro-focus sealed X-ray tube'
_diffrn_source_type 'SuperNova (Mo) X-ray Source'
_exptl_absorpt_coefficient_mu 1.338
_exptl_absorpt_correction_T_max 1.00000
_exptl_absorpt_correction_T_min 0.83989
_exptl_absorpt_correction_type multi-scan
_exptl_absorpt_process_details
;
CrysAlisPro 1.171.38.41r (Rigaku Oxford Diffraction, 2015)
Empirical absorption correction using spherical harmonics,
 implemented in SCALE3 ABSPACK scaling algorithm.
;
_exptl_crystal_colour blue
_exptl_crystal_colour_primary blue
_exptl_crystal_density_diffrn 1.792
_exptl_crystal_description block
_exptl_crystal_F_000 932
_exptl_crystal_size_max 0.34
_exptl_crystal_size_mid 0.3
_exptl_crystal_size_min 0.29
_refine_diff_density_max 0.259
_refine_diff_density_min -0.271
_refine_diff_density_rms 0.052
_refine_ls_extinction_coef .
_refine_ls_extinction_method none
_refine_ls_goodness_of_fit_ref 1.115
_refine_ls_hydrogen_treatment mixed
_refine_ls_matrix_type full
_refine_ls_number_parameters 141
_refine_ls_number_reflns 1483
_refine_ls_number_restraints 0
_refine_ls_restrained_S_all 1.115
_refine_ls_R_factor_all 0.0251
_refine_ls_R_factor_gt 0.0239
_refine_ls_shift/su_max 0.000
_refine_ls_shift/su_mean 0.000
_refine_ls_structure_factor_coef Fsqd
_refine_ls_weighting_details 'w=1/[\s^2^(Fo^2^)+(0.0195P)^2^+3.8233P] where P=(Fo^2^+2Fc^2^)/3'
_refine_ls_weighting_scheme calc
_refine_ls_wR_factor_gt 0.0598
_refine_ls_wR_factor_ref 0.0603
_reflns_Friedel_coverage 0.000
_reflns_Friedel_fraction_full .
_reflns_Friedel_fraction_max .
_reflns_number_gt 1427
_reflns_number_total 1483
_reflns_threshold_expression 'I > 2\s(I)'
_cod_data_source_file suppl_j_ncrs-2022-0059_suppl.cif
_cod_data_source_block 1031-39
_cod_database_code 8105721
_shelx_space_group_comment
;
The symmetry employed for this shelxl refinement is uniquely defined
by the following loop, which should always be used as a source of
symmetry information in preference to the above space-group names.
They are only intended as comments.
;
_shelx_estimated_absorpt_t_max 0.698
_shelx_estimated_absorpt_t_min 0.659
_reflns_odcompleteness_completeness 99.62
_reflns_odcompleteness_iscentric 1
_reflns_odcompleteness_theta 24.66
_olex2_refinement_description
;
1. Fixed Uiso
 At 1.2 times of:
  All C(H) groups
2.a Aromatic/amide H refined with riding coordinates:
 C3(H3A), C5(H5), C6(H6), C7(H7), C8(H8), C9(H9)
;
_olex2_submission_special_instructions 'No special instructions were received'
_oxdiff_exptl_absorpt_empirical_details
;
Empirical correction (ABSPACK) includes:
- Absorption correction using spherical harmonics
- Frame scaling
;
_oxdiff_exptl_absorpt_empirical_full_max 1.236
_oxdiff_exptl_absorpt_empirical_full_min 0.840

loop_
_space_group_symop_operation_xyz
'x, y, z'
'-x, y, -z+1/2'
'x+1/2, y+1/2, z'
'-x+1/2, y+1/2, -z+1/2'
'-x, -y, -z'
'x, -y, z-1/2'
'-x+1/2, -y+1/2, -z'
'x+1/2, -y+1/2, z-1/2'

loop_
_atom_site_label
_atom_site_type_symbol
_atom_site_fract_x
_atom_site_fract_y
_atom_site_fract_z
_atom_site_U_iso_or_equiv
_atom_site_adp_type
_atom_site_occupancy
_atom_site_site_symmetry_order
_atom_site_calc_flag
_atom_site_refinement_flags_posn
_atom_site_refinement_flags_adp
_atom_site_refinement_flags_occupancy
_atom_site_disorder_assembly
_atom_site_disorder_group
Cu1 Cu 1.0000 0.17199(6) 0.7500 0.01714(12) Uani 1 2 d S T P . .
O1 O 0.48044(11) 0.3627(3) 0.33944(7) 0.0266(4) Uani 1 1 d . . . . .
O2 O 0.53618(16) 0.7190(3) 0.36191(8) 0.0447(5) Uani 1 1 d . . . . .
O3 O 1.0000 0.5464(4) 0.7500 0.0409(7) Uani 1 2 d S T P . .
N1 N 0.85687(13) 0.1610(3) 0.70912(8) 0.0208(4) Uani 1 1 d . . . . .
N2 N 0.72519(13) 0.2227(3) 0.62936(8) 0.0189(4) Uani 1 1 d . . . . .
N3 N 0.61491(14) 0.1563(3) 0.52867(8) 0.0224(4) Uani 1 1 d . . . . .
C1 C 0.52573(16) 0.5190(4) 0.37711(10) 0.0230(5) Uani 1 1 d . . . . .
C2 C 0.57435(15) 0.4484(4) 0.44661(9) 0.0177(4) Uani 1 1 d . . . . .
C3 C 0.56735(16) 0.2287(4) 0.46858(10) 0.0216(5) Uani 1 1 d . . . . .
H3A H 0.5277 0.1252 0.4404 0.026 Uiso 1 1 calc R . . . .
C4 C 0.66921(15) 0.3091(4) 0.56785(9) 0.0179(4) Uani 1 1 d . . . . .
C5 C 0.67831(16) 0.5345(4) 0.55206(10) 0.0235(5) Uani 1 1 d . . . . .
H5 H 0.7154 0.6364 0.5822 0.028 Uiso 1 1 calc R . . . .
C6 C 0.63028(16) 0.6034(4) 0.48978(10) 0.0232(5) Uani 1 1 d . . . . .
H6 H 0.6355 0.7537 0.4769 0.028 Uiso 1 1 calc R . . . .
C7 C 0.70613(16) 0.0311(4) 0.66219(10) 0.0238(5) Uani 1 1 d . . . . .
H7 H 0.6491 -0.0558 0.6526 0.029 Uiso 1 1 calc R . . . .
C8 C 0.78793(16) -0.0033(4) 0.71122(10) 0.0244(5) Uani 1 1 d . . . . .
H8 H 0.7963 -0.1204 0.7418 0.029 Uiso 1 1 calc R . . . .
C9 C 0.81661(15) 0.2944(4) 0.65976(9) 0.0197(5) Uani 1 1 d . . . . .
H9 H 0.8469 0.4214 0.6473 0.024 Uiso 1 1 calc R . . . .
H3 H 0.995(3) 0.628(5) 0.7185(14) 0.062(11) Uiso 1 1 d . . . . .

loop_
_atom_site_aniso_label
_atom_site_aniso_U_11
_atom_site_aniso_U_22
_atom_site_aniso_U_33
_atom_site_aniso_U_23
_atom_site_aniso_U_13
_atom_site_aniso_U_12
Cu1 0.0161(2) 0.0228(2) 0.00923(18) 0.000 -0.00249(13) 0.000
O1 0.0238(8) 0.0423(10) 0.0114(7) -0.0025(7) 0.0005(6) -0.0037(7)
O2 0.0792(15) 0.0294(10) 0.0191(8) 0.0063(7) 0.0012(9) 0.0040(10)
O3 0.080(2) 0.0187(13) 0.0189(13) 0.000 0.0044(13) 0.000
N1 0.0198(10) 0.0277(10) 0.0123(8) 0.0019(7) -0.0007(7) 0.0014(8)
N2 0.0185(9) 0.0229(10) 0.0123(8) 0.0010(7) -0.0013(7) 0.0008(8)
N3 0.0232(10) 0.0235(10) 0.0161(9) 0.0008(7) -0.0029(7) -0.0029(8)
C1 0.0253(12) 0.0294(13) 0.0136(10) 0.0015(9) 0.0040(9) 0.0070(10)
C2 0.0164(10) 0.0231(11) 0.0127(10) -0.0001(8) 0.0026(8) 0.0041(9)
C3 0.0218(11) 0.0244(12) 0.0150(10) -0.0023(9) -0.0016(8) -0.0033(9)
C4 0.0144(10) 0.0250(12) 0.0127(9) 0.0002(8) 0.0006(8) 0.0033(9)
C5 0.0268(12) 0.0217(12) 0.0165(10) -0.0048(9) -0.0041(9) -0.0011(9)
C6 0.0273(12) 0.0189(11) 0.0205(11) 0.0002(9) 0.0009(9) 0.0007(9)
C7 0.0210(11) 0.0283(12) 0.0205(11) 0.0020(9) 0.0024(9) -0.0053(10)
C8 0.0254(12) 0.0283(12) 0.0175(10) 0.0063(9) 0.0022(9) -0.0009(10)
C9 0.0179(11) 0.0240(12) 0.0144(10) 0.0005(9) -0.0007(8) 0.0004(9)

loop_
_atom_type_symbol
_atom_type_description
_atom_type_scat_dispersion_real
_atom_type_scat_dispersion_imag
_atom_type_scat_source
C C 0.0033 0.0016 'International Tables Vol C Tables 4.2.6.8 and 6.1.1.4'
H H 0.0000 0.0000 'International Tables Vol C Tables 4.2.6.8 and 6.1.1.4'
Cu Cu 0.3201 1.2651 'International Tables Vol C Tables 4.2.6.8 and 6.1.1.4'
N N 0.0061 0.0033 'International Tables Vol C Tables 4.2.6.8 and 6.1.1.4'
O O 0.0106 0.0060 'International Tables Vol C Tables 4.2.6.8 and 6.1.1.4'

loop_
_geom_angle_atom_site_label_1
_geom_angle_atom_site_label_2
_geom_angle_atom_site_label_3
_geom_angle
_geom_angle_site_symmetry_1
_geom_angle_site_symmetry_3
O1 Cu1 O1 168.34(10) 7_656 8_556
O1 Cu1 O3 95.83(5) 8_556 .
O1 Cu1 O3 95.83(5) 7_656 .
N1 Cu1 O1 92.00(7) 2_756 7_656
N1 Cu1 O1 87.62(7) . 7_656
N1 Cu1 O1 92.00(7) . 8_556
N1 Cu1 O1 87.62(7) 2_756 8_556
N1 Cu1 O3 91.86(5) . .
N1 Cu1 O3 91.86(5) 2_756 .
N1 Cu1 N1 176.28(11) 2_756 .
C1 O1 Cu1 119.90(14) . 7_656
Cu1 O3 H3 126(2) . .
C8 N1 Cu1 131.11(14) . .
C9 N1 Cu1 120.73(15) . .
C9 N1 C8 106.15(18) . .
C7 N2 C4 127.75(18) . .
C9 N2 C4 123.93(18) . .
C9 N2 C7 107.37(17) . .
C4 N3 C3 116.60(19) . .
O1 C1 C2 116.24(19) . .
O2 C1 O1 126.4(2) . .
O2 C1 C2 117.3(2) . .
C3 C2 C1 121.97(19) . .
C3 C2 C6 117.83(18) . .
C6 C2 C1 120.2(2) . .
N3 C3 C2 123.5(2) . .
N3 C3 H3A 118.3 . .
C2 C3 H3A 118.3 . .
N3 C4 N2 115.27(18) . .
N3 C4 C5 124.86(19) . .
C5 C4 N2 119.79(19) . .
C4 C5 H5 121.3 . .
C4 C5 C6 117.4(2) . .
C6 C5 H5 121.3 . .
C2 C6 H6 120.1 . .
C5 C6 C2 119.8(2) . .
C5 C6 H6 120.1 . .
N2 C7 H7 127.2 . .
C8 C7 N2 105.59(19) . .
C8 C7 H7 127.2 . .
N1 C8 H8 125.0 . .
C7 C8 N1 109.91(19) . .
C7 C8 H8 125.0 . .
N1 C9 N2 110.99(19) . .
N1 C9 H9 124.5 . .
N2 C9 H9 124.5 . .

loop_
_geom_bond_atom_site_label_1
_geom_bond_atom_site_label_2
_geom_bond_distance
_geom_bond_site_symmetry_2
Cu1 O1 1.9990(14) 8_556
Cu1 O1 1.9990(14) 7_656
Cu1 O3 2.193(3) .
Cu1 N1 1.9840(17) .
Cu1 N1 1.9840(17) 2_756
O1 Cu1 1.9990(14) 7_656
O1 C1 1.273(3) .
O2 C1 1.234(3) .
O3 H3 0.81(3) .
N1 C8 1.378(3) .
N1 C9 1.313(3) .
N2 C4 1.432(3) .
N2 C7 1.384(3) .
N2 C9 1.352(3) .
N3 C3 1.346(3) .
N3 C4 1.323(3) .
C1 C2 1.514(3) .
C2 C3 1.381(3) .
C2 C6 1.383(3) .
C3 H3A 0.9300 .
C4 C5 1.376(3) .
C5 H5 0.9300 .
C5 C6 1.380(3) .
C6 H6 0.9300 .
C7 H7 0.9300 .
C7 C8 1.355(3) .
C8 H8 0.9300 .
C9 H9 0.9300 .

loop_
_geom_torsion_atom_site_label_1
_geom_torsion_atom_site_label_2
_geom_torsion_atom_site_label_3
_geom_torsion_atom_site_label_4
_geom_torsion
_geom_torsion_site_symmetry_1
_geom_torsion_site_symmetry_2
_geom_torsion_site_symmetry_3
_geom_torsion_site_symmetry_4
Cu1 O1 C1 O2 43.9(3) 7_656 . . .
Cu1 O1 C1 C2 -133.73(15) 7_656 . . .
Cu1 N1 C8 C7 -162.80(16) . . . .
Cu1 N1 C9 N2 164.88(14) . . . .
O1 C1 C2 C3 -2.1(3) . . . .
O1 C1 C2 C6 175.9(2) . . . .
O2 C1 C2 C3 -179.9(2) . . . .
O2 C1 C2 C6 -1.9(3) . . . .
N2 C4 C5 C6 173.72(19) . . . .
N2 C7 C8 N1 -0.4(3) . . . .
N3 C4 C5 C6 -2.8(3) . . . .
C1 C2 C3 N3 175.4(2) . . . .
C1 C2 C6 C5 -176.8(2) . . . .
C3 N3 C4 N2 -175.04(18) . . . .
C3 N3 C4 C5 1.6(3) . . . .
C3 C2 C6 C5 1.3(3) . . . .
C4 N2 C7 C8 169.1(2) . . . .
C4 N2 C9 N1 -169.15(18) . . . .
C4 N3 C3 C2 1.2(3) . . . .
C4 C5 C6 C2 1.2(3) . . . .
C6 C2 C3 N3 -2.6(3) . . . .
C7 N2 C4 N3 -24.6(3) . . . .
C7 N2 C4 C5 158.6(2) . . . .
C7 N2 C9 N1 0.4(2) . . . .
C8 N1 C9 N2 -0.7(2) . . . .
C9 N1 C8 C7 0.7(3) . . . .
C9 N2 C4 N3 142.9(2) . . . .
C9 N2 C4 C5 -34.0(3) . . . .
C9 N2 C7 C8 0.0(2) . . . .
